data_1532044
loop_
_publ_author_name
Ragini
'Ranjan, R.'
'Mishra, S.K.'
'Pandey, D.'

_publ_section_title
;
 Room temperature structure of Pb (Zrx Ti1-x) O3 around the morphotropic
 phase boundary region: a Rietveld study
;
_journal_name_full 'Journal of Applied Physics'
_journal_page_first 3266
_journal_page_last 3274
_journal_volume 92
_journal_year 2002
_chemical_formula_sum 'O3 Pb Ti0.485 Zr0.515'
_chemical_name_systematic 'Pb (Zr0.515 Ti0.485) O3'
_space_group_IT_number 99
_symmetry_space_group_name_Hall 'P 4 -2'
_symmetry_space_group_name_H-M 'P 4 m m'
_cell_angle_alpha 90
_cell_angle_beta 90
_cell_angle_gamma 90
_cell_formula_units_Z 1
_cell_length_a 4.0174
_cell_length_b 4.0174
_cell_length_c 4.142
_cell_volume 66.850
_citation_journal_id_ASTM JAPIAU
_cod_data_source_file Ragini_JAPIAU_2002_1934.cif
_cod_data_source_block O3Pb1Ti0.485Zr0.515
_cod_original_cell_volume 66.84982
_cod_original_formula_sum 'O3 Pb1 Ti0.485 Zr0.515'
_cod_database_code 1532044

loop_
_symmetry_equiv_pos_as_xyz
x,y,z
-y,x,z
-x,-y,z
y,-x,z
-x,y,z
-y,-x,z
x,-y,z
y,x,z

loop_
_atom_site_label
_atom_site_type_symbol
_atom_site_fract_x
_atom_site_fract_y
_atom_site_fract_z
_atom_site_occupancy
_atom_site_U_iso_or_equiv
Zr1 Zr+4 0.5 0.5 0.451 0.515 0.0
O1 O-2 0.5 0.5 -0.097 1 0.0
O2 O-2 0.5 0 0.378 1 0.0
Pb1 Pb+2 0.026 0.026 0 0.25 0.0
Ti1 Ti+4 0.5 0.5 0.451 0.485 0.0
